data_2205741
loop_
_publ_author_name
'Pu, Yue-Qing'
'Wang, Hai-Bo'
'Chen, Jia-Hui'
'Wang, Jin-Tang'

_publ_section_title
;Methyl
 3-(dimethylamino)-2-(2-{2-(dimethylamino)-1-[3-(2-methylphenyl)-1,2,4-oxadiazol-5-yl]vinyloxy}phenyl)acrylate
;
_journal_issue 5
_journal_name_full 'Acta Crystallographica Section E'
_journal_page_first o1426
_journal_page_last o1428
_journal_paper_doi 10.1107/S160053680501189X
_journal_volume 61
_journal_year 2005
_chemical_formula_iupac 'C25 H28 N4 O4'
_chemical_formula_moiety 'C25 H28 N4 O4'
_chemical_formula_sum 'C25 H28 N4 O4'
_chemical_formula_weight 448.51
_chemical_name_systematic
;
Methyl 3-(dimethylamino)-2-(2-{1-[3-(2-methylphenyl)-1,2,4-oxadiazol
-5-yl]-2-(dimethylamino)vinyloxyl}phenyl)acrylate
;
_space_group_IT_number 2
_symmetry_cell_setting triclinic
_symmetry_space_group_name_Hall '-P 1'
_symmetry_space_group_name_H-M 'P -1'
_atom_sites_solution_hydrogens geom
_atom_sites_solution_primary direct
_atom_sites_solution_secondary difmap
_cell_angle_alpha 105.46(3)
_cell_angle_beta 110.74(3)
_cell_angle_gamma 92.30(3)
_cell_formula_units_Z 2
_cell_length_a 10.250(2)
_cell_length_b 10.691(2)
_cell_length_c 12.263(3)
_cell_measurement_reflns_used 25
_cell_measurement_temperature 293(2)
_cell_measurement_theta_max 13
_cell_measurement_theta_min 10
_cell_volume 1197.7(6)
_computing_cell_refinement 'CAD-4 Software'
_computing_data_collection 'CAD-4 Software (Enraf--Nonius, 1989)'
_computing_data_reduction 'XCAD4 (Harms & Wocadlo, 1995)'
_computing_molecular_graphics 'SHELXTL (Siemens, 1996)'
_computing_publication_material SHELXL97
_computing_structure_refinement 'SHELXL97 (Sheldrick, 1997)'
_computing_structure_solution 'SHELXS97 (Sheldrick, 1997)'
_diffrn_ambient_temperature 293(2)
_diffrn_measured_fraction_theta_full 0.995
_diffrn_measured_fraction_theta_max 0.995
_diffrn_measurement_device_type 'Enraf-Nonius CAD-4'
_diffrn_measurement_method \w/2\q
_diffrn_radiation_monochromator graphite
_diffrn_radiation_source 'fine-focus sealed tube'
_diffrn_radiation_type MoK\a
_diffrn_radiation_wavelength 0.71073
_diffrn_reflns_av_R_equivalents 0.0236
_diffrn_reflns_av_sigmaI/netI 0.0521
_diffrn_reflns_limit_h_max 12
_diffrn_reflns_limit_h_min 0
_diffrn_reflns_limit_k_max 12
_diffrn_reflns_limit_k_min -12
_diffrn_reflns_limit_l_max 14
_diffrn_reflns_limit_l_min -14
_diffrn_reflns_number 4945
_diffrn_reflns_theta_full 25.97
_diffrn_reflns_theta_max 25.97
_diffrn_reflns_theta_min 1.86
_diffrn_standards_decay_% 0
_diffrn_standards_interval_count 200
_diffrn_standards_interval_time 120
_diffrn_standards_number 3
_exptl_absorpt_coefficient_mu 0.086
_exptl_absorpt_correction_type none
_exptl_crystal_colour colourless
_exptl_crystal_density_diffrn 1.244
_exptl_crystal_density_method 'not measured'
_exptl_crystal_description block
_exptl_crystal_F_000 476
_exptl_crystal_size_max 0.4
_exptl_crystal_size_mid 0.3
_exptl_crystal_size_min 0.3
_refine_diff_density_max 0.320
_refine_diff_density_min -0.306
_refine_ls_extinction_method none
_refine_ls_goodness_of_fit_ref 1.050
_refine_ls_hydrogen_treatment constr
_refine_ls_matrix_type full
_refine_ls_number_parameters 298
_refine_ls_number_reflns 4671
_refine_ls_number_restraints 0
_refine_ls_restrained_S_all 1.050
_refine_ls_R_factor_all 0.1035
_refine_ls_R_factor_gt 0.0596
_refine_ls_shift/su_max 0.000
_refine_ls_shift/su_mean 0.000
_refine_ls_structure_factor_coef Fsqd
_refine_ls_weighting_details 'calc w = 1/[\s^2^(Fo^2^)+(0.1P)^2^+0.19P] where P=(Fo^2^+2Fc^2^)/3'
_refine_ls_weighting_scheme calc
_refine_ls_wR_factor_gt 0.1598
_refine_ls_wR_factor_ref 0.1929
_reflns_number_gt 2950
_reflns_number_total 4671
_reflns_threshold_expression I>2\s(I)
_cod_data_source_file hg6172.cif
_cod_data_source_block I
_cod_depositor_comments
;
The following automatic conversions were performed:
'_symmetry_cell_setting' value 'Triclinic' changed to 'triclinic'
according to '/home/saulius/struct/CIF-dictionaries/cif_core.dic'
dictionary named 'cif_core.dic' version 2.4.1 from 2010-06-29.

Automatic conversion script
Id: cif_fix_enum 1527 2010-12-29 10:47:43Z saulius 

The following automatic conversions were performed:

'_symmetry_cell_setting' value 'Triclinic' changed to 'triclinic'
according to /home/saulius/struct/CIF-dictionaries/cif_core.dic
dictionary named 'cif_core.dic' version 2.4.1 from 2010-06-29.

Automatic conversion script
Id: cif_fix_values 1715 2011-07-08 13:25:40Z adriana 
;
_cod_original_sg_symbol_H-M P-1
_cod_database_code 2205741
_cod_database_fobs_code 2205741

loop_
_symmetry_equiv_pos_as_xyz
'x, y, z'
'-x, -y, -z'

loop_
_atom_site_label
_atom_site_fract_x
_atom_site_fract_y
_atom_site_fract_z
_atom_site_U_iso_or_equiv
_atom_site_adp_type
_atom_site_calc_flag
_atom_site_refinement_flags
_atom_site_occupancy
_atom_site_type_symbol
O1 0.04961(18) 0.61344(17) 0.69447(15) 0.0430(5) Uani d . 1 O
O2 0.0979(2) 0.39304(18) 0.76054(19) 0.0533(5) Uani d . 1 O
O3 -0.3092(2) 0.7983(2) 0.6037(2) 0.0671(6) Uani d . 1 O
O4 -0.0842(2) 0.89519(19) 0.70297(19) 0.0593(6) Uani d . 1 O
N1 0.1987(3) 0.6623(2) 0.5313(2) 0.0580(7) Uani d . 1 N
N2 0.1478(3) 0.2794(2) 0.7915(2) 0.0567(7) Uani d . 1 N
N3 0.2616(2) 0.3469(2) 0.6849(2) 0.0430(5) Uani d . 1 N
N4 -0.2754(2) 0.5680(2) 0.8282(3) 0.0595(7) Uani d . 1 N
C1 0.2697(4) 0.6623(4) 0.4479(3) 0.0787(11) Uani d . 1 C
H1A 0.3170 0.5867 0.4395 0.118 Uiso calc R 1 H
H1B 0.3374 0.7405 0.4795 0.118 Uiso calc R 1 H
H1C 0.2015 0.6596 0.3694 0.118 Uiso calc R 1 H
C2 0.1223(4) 0.7722(3) 0.5538(3) 0.0619(8) Uani d . 1 C
H2B 0.0791 0.7632 0.6097 0.093 Uiso calc R 1 H
H2C 0.0507 0.7728 0.4781 0.093 Uiso calc R 1 H
H2D 0.1867 0.8529 0.5884 0.093 Uiso calc R 1 H
C3 0.2022(3) 0.5638(3) 0.5803(2) 0.0471(7) Uani d . 1 C
H3B 0.2545 0.5003 0.5570 0.056 Uiso calc R 1 H
C4 0.1440(3) 0.5390(2) 0.6572(2) 0.0419(6) Uani d . 1 C
C5 0.1711(3) 0.4251(2) 0.6977(2) 0.0404(6) Uani d . 1 C
C6 0.2436(3) 0.2584(2) 0.7443(2) 0.0400(6) Uani d . 1 C
C7 0.3273(3) 0.1482(2) 0.7496(2) 0.0385(6) Uani d . 1 C
C8 0.4012(3) 0.1225(3) 0.6726(2) 0.0460(6) Uani d . 1 C
H8A 0.3966 0.1737 0.6212 0.055 Uiso calc R 1 H
C9 0.4814(3) 0.0221(3) 0.6711(3) 0.0519(7) Uani d . 1 C
H9A 0.5308 0.0062 0.6193 0.062 Uiso calc R 1 H
C10 0.4881(3) -0.0544(3) 0.7464(3) 0.0550(8) Uani d . 1 C
H10A 0.5417 -0.1226 0.7455 0.066 Uiso calc R 1 H
C11 0.4154(3) -0.0299(3) 0.8231(3) 0.0515(7) Uani d . 1 C
H11A 0.4208 -0.0825 0.8735 0.062 Uiso calc R 1 H
C12 0.3336(3) 0.0714(3) 0.8278(2) 0.0448(6) Uani d . 1 C
C13 0.2577(4) 0.0905(3) 0.9144(3) 0.0624(8) Uani d . 1 C
H13A 0.2780 0.0268 0.9582 0.094 Uiso calc R 1 H
H13B 0.1580 0.0796 0.8691 0.094 Uiso calc R 1 H
H13C 0.2888 0.1772 0.9713 0.094 Uiso calc R 1 H
C14 0.0957(3) 0.6880(2) 0.8166(2) 0.0354(5) Uani d . 1 C
C15 0.2338(3) 0.7045(2) 0.8969(2) 0.0417(6) Uani d . 1 C
H15A 0.3010 0.6655 0.8701 0.050 Uiso calc R 1 H
C16 0.2718(3) 0.7794(3) 1.0175(3) 0.0499(7) Uani d . 1 C
H16A 0.3646 0.7901 1.0719 0.060 Uiso calc R 1 H
C17 0.1740(3) 0.8375(3) 1.0569(3) 0.0559(8) Uani d . 1 C
H17A 0.1993 0.8872 1.1381 0.067 Uiso calc R 1 H
C18 0.0362(3) 0.8217(3) 0.9743(3) 0.0519(7) Uani d . 1 C
H18A -0.0296 0.8634 1.0011 0.062 Uiso calc R 1 H
C19 -0.0069(3) 0.7459(2) 0.8535(2) 0.0376(6) Uani d . 1 C
C20 -0.1945(3) 0.8058(3) 0.6828(3) 0.0469(7) Uani d . 1 C
C21 -0.1558(3) 0.7291(2) 0.7685(2) 0.0419(6) Uani d . 1 C
C22 -0.1110(4) 0.9776(3) 0.6237(3) 0.0740(10) Uani d . 1 C
H22A -0.0265 1.0365 0.6451 0.111 Uiso calc R 1 H
H22B -0.1844 1.0274 0.6329 0.111 Uiso calc R 1 H
H22C -0.1400 0.9238 0.5403 0.111 Uiso calc R 1 H
C23 -0.2668(3) 0.6534(3) 0.7668(3) 0.0479(7) Uani d . 1 C
H23A -0.3537 0.6622 0.7126 0.058 Uiso calc R 1 H
C24 -0.4117(4) 0.5119(5) 0.8176(5) 0.1167(18) Uani d . 1 C
H24A -0.4847 0.5457 0.7640 0.175 Uiso calc R 1 H
H24B -0.4174 0.5346 0.8969 0.175 Uiso calc R 1 H
H24C -0.4237 0.4181 0.7849 0.175 Uiso calc R 1 H
C25 -0.1542(3) 0.5261(3) 0.9058(3) 0.0661(9) Uani d . 1 C
H25A -0.0695 0.5703 0.9078 0.099 Uiso calc R 1 H
H25B -0.1585 0.4330 0.8741 0.099 Uiso calc R 1 H
H25C -0.1538 0.5472 0.9870 0.099 Uiso calc R 1 H

loop_
_atom_site_aniso_label
_atom_site_aniso_U_11
_atom_site_aniso_U_22
_atom_site_aniso_U_33
_atom_site_aniso_U_12
_atom_site_aniso_U_13
_atom_site_aniso_U_23
O1 0.0401(10) 0.0411(10) 0.0422(10) 0.0150(8) 0.0121(8) 0.0074(8)
O2 0.0565(12) 0.0460(11) 0.0769(14) 0.0223(9) 0.0393(11) 0.0285(10)
O3 0.0483(12) 0.0902(17) 0.0700(15) 0.0180(11) 0.0163(11) 0.0425(13)
O4 0.0600(13) 0.0538(12) 0.0677(13) 0.0077(10) 0.0167(11) 0.0346(11)
N1 0.0797(18) 0.0451(14) 0.0602(16) 0.0151(12) 0.0358(14) 0.0196(12)
N2 0.0629(15) 0.0470(13) 0.0837(18) 0.0244(12) 0.0436(14) 0.0330(13)
N3 0.0418(12) 0.0412(12) 0.0506(13) 0.0130(10) 0.0205(10) 0.0160(10)
N4 0.0423(14) 0.0585(15) 0.0860(19) 0.0047(11) 0.0240(13) 0.0357(14)
C1 0.109(3) 0.072(2) 0.075(2) 0.012(2) 0.056(2) 0.0265(19)
C2 0.076(2) 0.0433(16) 0.066(2) 0.0173(15) 0.0209(17) 0.0228(15)
C3 0.0517(16) 0.0394(14) 0.0480(16) 0.0107(12) 0.0181(13) 0.0102(12)
C4 0.0389(13) 0.0389(14) 0.0448(14) 0.0135(11) 0.0138(12) 0.0093(11)
C5 0.0373(13) 0.0368(13) 0.0447(15) 0.0063(11) 0.0153(12) 0.0087(11)
C6 0.0393(14) 0.0325(13) 0.0457(15) 0.0064(11) 0.0153(12) 0.0087(11)
C7 0.0366(13) 0.0324(13) 0.0418(14) 0.0057(10) 0.0121(11) 0.0075(11)
C8 0.0472(15) 0.0447(15) 0.0464(15) 0.0119(12) 0.0176(13) 0.0138(12)
C9 0.0500(16) 0.0548(17) 0.0511(17) 0.0171(13) 0.0218(14) 0.0115(14)
C10 0.0577(18) 0.0391(15) 0.0640(19) 0.0200(13) 0.0182(15) 0.0135(14)
C11 0.0525(17) 0.0445(15) 0.0588(18) 0.0099(13) 0.0168(14) 0.0229(14)
C12 0.0416(14) 0.0393(14) 0.0506(16) 0.0048(11) 0.0142(12) 0.0137(12)
C13 0.069(2) 0.066(2) 0.072(2) 0.0210(16) 0.0363(17) 0.0368(17)
C14 0.0427(14) 0.0269(12) 0.0380(13) 0.0049(10) 0.0148(11) 0.0127(10)
C15 0.0394(14) 0.0369(13) 0.0472(15) 0.0083(11) 0.0138(12) 0.0135(11)
C16 0.0472(16) 0.0439(15) 0.0494(16) -0.0028(12) 0.0068(13) 0.0162(13)
C17 0.0583(18) 0.0593(18) 0.0418(16) -0.0024(15) 0.0171(14) 0.0062(14)
C18 0.0548(17) 0.0536(17) 0.0527(17) 0.0088(14) 0.0288(14) 0.0130(14)
C19 0.0412(14) 0.0305(12) 0.0448(14) 0.0047(10) 0.0191(12) 0.0137(11)
C20 0.0457(16) 0.0484(16) 0.0529(17) 0.0158(13) 0.0232(14) 0.0177(13)
C21 0.0403(14) 0.0391(14) 0.0496(15) 0.0124(11) 0.0204(12) 0.0132(12)
C22 0.081(2) 0.070(2) 0.081(2) 0.0131(18) 0.022(2) 0.050(2)
C23 0.0414(15) 0.0457(15) 0.0581(17) 0.0121(12) 0.0193(13) 0.0164(13)
C24 0.059(2) 0.125(4) 0.197(5) 0.002(2) 0.054(3) 0.093(4)
C25 0.064(2) 0.063(2) 0.082(2) 0.0062(16) 0.0257(18) 0.0413(18)

loop_
_atom_type_symbol
_atom_type_description
_atom_type_scat_dispersion_real
_atom_type_scat_dispersion_imag
_atom_type_scat_source
C C 0.0033 0.0016 'International Tables Vol C Tables 4.2.6.8 and 6.1.1.4'
H H 0.0000 0.0000 'International Tables Vol C Tables 4.2.6.8 and 6.1.1.4'
N N 0.0061 0.0033 'International Tables Vol C Tables 4.2.6.8 and 6.1.1.4'
O O 0.0106 0.0060 'International Tables Vol C Tables 4.2.6.8 and 6.1.1.4'

loop_
_geom_angle_atom_site_label_1
_geom_angle_atom_site_label_2
_geom_angle_atom_site_label_3
_geom_angle
_geom_angle_publ_flag
C14 O1 C4 117.52(18) yes
C5 O2 N2 106.35(19) yes
C20 O4 C22 116.2(2) yes
C3 N1 C1 120.5(3) yes
C3 N1 C2 123.6(3) yes
C1 N1 C2 115.9(3) yes
C6 N2 O2 102.9(2) yes
C5 N3 C6 103.1(2) yes
C23 N4 C25 123.7(2) yes
C23 N4 C24 120.1(3) yes
C25 N4 C24 116.2(3) yes
N1 C1 H1A 109.5 ?
N1 C1 H1B 109.5 ?
H1A C1 H1B 109.5 ?
N1 C1 H1C 109.5 ?
H1A C1 H1C 109.5 ?
H1B C1 H1C 109.5 ?
N1 C2 H2B 109.5 ?
N1 C2 H2C 109.5 ?
H2B C2 H2C 109.5 ?
N1 C2 H2D 109.5 ?
H2B C2 H2D 109.5 ?
H2C C2 H2D 109.5 ?
N1 C3 C4 132.3(3) yes
N1 C3 H3B 113.8 ?
C4 C3 H3B 113.8 ?
C3 C4 O1 123.9(2) yes
C3 C4 C5 119.4(2) yes
O1 C4 C5 116.6(2) yes
N3 C5 O2 113.0(2) yes
N3 C5 C4 128.8(2) yes
O2 C5 C4 118.2(2) yes
N2 C6 N3 114.6(2) yes
N2 C6 C7 124.5(2) yes
N3 C6 C7 120.9(2) yes
C8 C7 C12 120.0(2) ?
C8 C7 C6 117.0(2) yes
C12 C7 C6 123.0(2) yes
C9 C8 C7 121.0(3) ?
C9 C8 H8A 119.5 ?
C7 C8 H8A 119.5 ?
C10 C9 C8 119.7(3) ?
C10 C9 H9A 120.2 ?
C8 C9 H9A 120.2 ?
C9 C10 C11 119.9(3) ?
C9 C10 H10A 120.1 ?
C11 C10 H10A 120.1 ?
C10 C11 C12 122.1(3) ?
C10 C11 H11A 118.9 ?
C12 C11 H11A 118.9 ?
C11 C12 C7 117.3(3) ?
C11 C12 C13 118.3(3) yes
C7 C12 C13 124.5(2) yes
C12 C13 H13A 109.5 ?
C12 C13 H13B 109.5 ?
H13A C13 H13B 109.5 ?
C12 C13 H13C 109.5 ?
H13A C13 H13C 109.5 ?
H13B C13 H13C 109.5 ?
C15 C14 C19 121.6(2) ?
C15 C14 O1 122.8(2) yes
C19 C14 O1 115.6(2) yes
C14 C15 C16 119.6(3) ?
C14 C15 H15A 120.2 ?
C16 C15 H15A 120.2 ?
C17 C16 C15 120.4(3) ?
C17 C16 H16A 119.8 ?
C15 C16 H16A 119.8 ?
C16 C17 C18 119.2(3) ?
C16 C17 H17A 120.4 ?
C18 C17 H17A 120.4 ?
C19 C18 C17 122.3(3) ?
C19 C18 H18A 118.8 ?
C17 C18 H18A 118.8 ?
C18 C19 C14 116.9(2) ?
C18 C19 C21 120.8(2) yes
C14 C19 C21 122.3(2) yes
O3 C20 O4 121.2(3) yes
O3 C20 C21 127.3(3) yes
O4 C20 C21 111.4(2) yes
C23 C21 C20 114.3(2) yes
C23 C21 C19 126.1(2) yes
C20 C21 C19 119.4(2) yes
O4 C22 H22A 109.5 ?
O4 C22 H22B 109.5 ?
H22A C22 H22B 109.5 ?
O4 C22 H22C 109.5 ?
H22A C22 H22C 109.5 ?
H22B C22 H22C 109.5 ?
N4 C23 C21 132.5(3) yes
N4 C23 H23A 113.7 ?
C21 C23 H23A 113.7 ?
N4 C24 H24A 109.5 ?
N4 C24 H24B 109.5 ?
H24A C24 H24B 109.5 ?
N4 C24 H24C 109.5 ?
H24A C24 H24C 109.5 ?
H24B C24 H24C 109.5 ?
N4 C25 H25A 109.5 ?
N4 C25 H25B 109.5 ?
H25A C25 H25B 109.5 ?
N4 C25 H25C 109.5 ?
H25A C25 H25C 109.5 ?
H25B C25 H25C 109.5 ?

loop_
_geom_bond_atom_site_label_1
_geom_bond_atom_site_label_2
_geom_bond_distance
_geom_bond_publ_flag
O1 C14 1.391(3) yes
O1 C4 1.400(3) yes
O2 C5 1.343(3) yes
O2 N2 1.429(3) yes
O3 C20 1.214(3) yes
O4 C20 1.357(3) yes
O4 C22 1.444(3) yes
N1 C3 1.341(3) yes
N1 C1 1.450(4) yes
N1 C2 1.457(4) yes
N2 C6 1.303(3) yes
N3 C5 1.296(3) yes
N3 C6 1.381(3) yes
N4 C23 1.347(4) yes
N4 C25 1.444(4) yes
N4 C24 1.447(4) yes
C1 H1A 0.9600 ?
C1 H1B 0.9600 ?
C1 H1C 0.9600 ?
C2 H2B 0.9600 ?
C2 H2C 0.9600 ?
C2 H2D 0.9600 ?
C3 C4 1.354(4) yes
C3 H3B 0.9300 ?
C4 C5 1.435(4) yes
C6 C7 1.487(3) yes
C7 C8 1.389(4) ?
C7 C12 1.406(4) ?
C8 C9 1.378(4) ?
C8 H8A 0.9300 ?
C9 C10 1.375(4) ?
C9 H9A 0.9300 ?
C10 C11 1.375(4) ?
C10 H10A 0.9300 ?
C11 C12 1.398(4) ?
C11 H11A 0.9300 ?
C12 C13 1.502(4) yes
C13 H13A 0.9600 ?
C13 H13B 0.9600 ?
C13 H13C 0.9600 ?
C14 C15 1.380(3) ?
C14 C19 1.390(3) ?
C15 C16 1.384(4) ?
C15 H15A 0.9300 ?
C16 C17 1.364(4) ?
C16 H16A 0.9300 ?
C17 C18 1.388(4) ?
C17 H17A 0.9300 ?
C18 C19 1.384(4) ?
C18 H18A 0.9300 ?
C19 C21 1.483(4) yes
C20 C21 1.458(4) yes
C21 C23 1.360(4) yes
C22 H22A 0.9600 ?
C22 H22B 0.9600 ?
C22 H22C 0.9600 ?
C23 H23A 0.9300 ?
C24 H24A 0.9600 ?
C24 H24B 0.9600 ?
C24 H24C 0.9600 ?
C25 H25A 0.9600 ?
C25 H25B 0.9600 ?
C25 H25C 0.9600 ?

loop_
_geom_hbond_atom_site_label_D
_geom_hbond_atom_site_label_H
_geom_hbond_atom_site_label_A
_geom_hbond_site_symmetry_A
_geom_hbond_distance_DH
_geom_hbond_distance_HA
_geom_hbond_distance_DA
_geom_hbond_angle_DHA
_geom_hbond_publ_flag
C2 H2B O1 . 0.96 2.19 2.963(4) 136 yes
C3 H3B N3 . 0.93 2.54 2.922(3) 105 yes
C8 H8A N3 . 0.93 2.48 2.839(3) 103 yes
C23 H23A O3 . 0.93 2.35 2.771(4) 107 yes
C2 H2C Cg1 2_566 0.96 2.78 3.667(4) 153 yes
C2 H2D Cg2 1_565 0.96 2.75 3.674(3) 161 yes
C16 H16A Cg2 2_667 0.93 2.71 3.531(4) 148 yes

loop_
_geom_torsion_atom_site_label_1
_geom_torsion_atom_site_label_2
_geom_torsion_atom_site_label_3
_geom_torsion_atom_site_label_4
_geom_torsion
C5 O2 N2 C6 0.2(3)
C1 N1 C3 C4 -178.6(3)
C2 N1 C3 C4 -0.6(5)
N1 C3 C4 O1 6.7(5)
N1 C3 C4 C5 -177.8(3)
C14 O1 C4 C3 -112.1(3)
C14 O1 C4 C5 72.3(3)
C6 N3 C5 O2 0.1(3)
C6 N3 C5 C4 178.3(3)
N2 O2 C5 N3 -0.2(3)
N2 O2 C5 C4 -178.6(2)
C3 C4 C5 N3 10.5(4)
O1 C4 C5 N3 -173.7(2)
C3 C4 C5 O2 -171.3(2)
O1 C4 C5 O2 4.5(3)
O2 N2 C6 N3 -0.2(3)
O2 N2 C6 C7 -179.1(2)
C5 N3 C6 N2 0.0(3)
C5 N3 C6 C7 179.0(2)
N2 C6 C7 C8 166.0(3)
N3 C6 C7 C8 -12.9(3)
N2 C6 C7 C12 -13.9(4)
N3 C6 C7 C12 167.2(2)
C12 C7 C8 C9 0.0(4)
C6 C7 C8 C9 -179.9(2)
C7 C8 C9 C10 0.3(4)
C8 C9 C10 C11 -0.3(4)
C9 C10 C11 C12 -0.1(4)
C10 C11 C12 C7 0.4(4)
C10 C11 C12 C13 179.9(3)
C8 C7 C12 C11 -0.4(4)
C6 C7 C12 C11 179.5(2)
C8 C7 C12 C13 -179.8(3)
C6 C7 C12 C13 0.0(4)
C4 O1 C14 C15 8.6(3)
C4 O1 C14 C19 -171.5(2)
C19 C14 C15 C16 0.6(4)
O1 C14 C15 C16 -179.5(2)
C14 C15 C16 C17 -0.5(4)
C15 C16 C17 C18 -0.6(4)
C16 C17 C18 C19 1.7(5)
C17 C18 C19 C14 -1.6(4)
C17 C18 C19 C21 178.8(3)
C15 C14 C19 C18 0.5(4)
O1 C14 C19 C18 -179.4(2)
C15 C14 C19 C21 -179.9(2)
O1 C14 C19 C21 0.2(3)
C22 O4 C20 O3 -1.2(4)
C22 O4 C20 C21 -179.5(2)
O3 C20 C21 C23 -8.5(4)
O4 C20 C21 C23 169.6(2)
O3 C20 C21 C19 175.7(3)
O4 C20 C21 C19 -6.2(3)
C18 C19 C21 C23 -74.3(4)
C14 C19 C21 C23 106.1(3)
C18 C19 C21 C20 100.9(3)
C14 C19 C21 C20 -78.7(3)
C25 N4 C23 C21 -7.9(5)
C24 N4 C23 C21 172.8(4)
C20 C21 C23 N4 178.3(3)
C19 C21 C23 N4 -6.3(5)

loop_
_cod_related_entry_id
_cod_related_entry_database
_cod_related_entry_code
1 ChemSpider 21173400
